data_1555409
loop_
_publ_author_name
'Li, Zequan'
'Shi, Yian'

_publ_section_title
;
 Chiral Phosphine Oxide-Sc(OTf)3 Complex Catalyzed Enantioselective
 Bromoaminocyclization of 2-Benzofuranylmethyl N-Tosylcarbamates. Approach
 to a Novel Class of Optically Active Spiro Compounds.
;
_journal_issue 23
_journal_name_full 'Organic letters'
_journal_page_first 5752
_journal_page_last 5755
_journal_paper_doi 10.1021/acs.orglett.5b02817
_journal_volume 17
_journal_year 2015
_chemical_absolute_configuration ad
_chemical_formula_moiety 'C20 H19 N O5 S'
_chemical_formula_sum 'C20 H19 N O5 S'
_chemical_formula_weight 385.42
_space_group_crystal_system orthorhombic
_space_group_IT_number 19
_space_group_name_Hall 'P 2ac 2ab'
_space_group_name_H-M_alt 'P 21 21 21'
_atom_sites_solution_hydrogens geom
_atom_sites_solution_primary direct
_audit_creation_date 2015-07-23
_audit_creation_method
;
Olex2 1.2
(compiled 2015.01.26 svn.r3150 for OlexSys, GUI svn.r4998)
;
_cell_angle_alpha 90
_cell_angle_beta 90
_cell_angle_gamma 90
_cell_formula_units_Z 4
_cell_length_a 7.7017(15)
_cell_length_b 8.4118(15)
_cell_length_c 27.288(5)
_cell_measurement_reflns_used 5928
_cell_measurement_temperature 173.1500
_cell_measurement_theta_max 27.4830
_cell_measurement_theta_min 1.4925
_cell_volume 1767.9(6)
_computing_cell_refinement 'CrystalClear (Rigaku Inc., 2007)'
_computing_data_collection 'CrystalClear (Rigaku Inc., 2007)'
_computing_data_reduction 'CrystalClear (Rigaku Inc., 2007)'
_computing_molecular_graphics 'Olex2 (Dolomanov et al., 2009)'
_computing_publication_material 'CIFTAB (Sheldrick, 2013)'
_computing_structure_refinement 'SHELXL (Sheldrick, 2014)'
_computing_structure_solution
;
'SHELXT (Sheldrick, 2014)'
;
_diffrn_ambient_temperature 173.1500
_diffrn_detector_area_resol_mean 28.5714
_diffrn_measured_fraction_theta_full 1.000
_diffrn_measured_fraction_theta_max 0.997
_diffrn_measurement_details
;
scan:
	Number of images: 360
	           Slice: -110.0000 - 70.0000
	     Image width: 0.5000
	        Exp time: 8.0000
	   Rotation axis: Omega
	           Omega: 0.0000
	             Chi: 45.0000
	             Phi: 90.0000
	             XTD: 45.0105
	          2theta: -20.0254
scan:
	Number of images: 360
	           Slice: -110.0000 - 70.0000
	     Image width: 0.5000
	        Exp time: 8.0000
	   Rotation axis: Omega
	           Omega: 0.0000
	             Chi: 45.0000
	             Phi: 270.0000
	             XTD: 45.0105
	          2theta: -20.0254
;
_diffrn_measurement_device
;
Saturn724+ (2x2 bin mode)
;
_diffrn_measurement_device_details
;
AFC10: Fixed Chi 2 circle
;
_diffrn_measurement_device_type 'MM007-HF CCD(Saturn 724+)'
_diffrn_measurement_method '\w scans at fixed \c = 45\%'
_diffrn_orient_matrix_type d*Trek
_diffrn_orient_matrix_UB_11 0.1239
_diffrn_orient_matrix_UB_12 -0.0052
_diffrn_orient_matrix_UB_13 -0.0385
_diffrn_orient_matrix_UB_21 0.0025
_diffrn_orient_matrix_UB_22 -0.1165
_diffrn_orient_matrix_UB_23 0.0235
_diffrn_orient_matrix_UB_31 -0.0109
_diffrn_orient_matrix_UB_32 -0.0071
_diffrn_orient_matrix_UB_33 -0.0342
_diffrn_radiation_detector CCD
_diffrn_radiation_monochromator Confocal
_diffrn_radiation_type MoK\a
_diffrn_radiation_wavelength 0.71073
_diffrn_reflns_av_R_equivalents 0.0530
_diffrn_reflns_av_unetI/netI 0.0377
_diffrn_reflns_Laue_measured_fraction_full 1.000
_diffrn_reflns_Laue_measured_fraction_max 0.997
_diffrn_reflns_limit_h_max 9
_diffrn_reflns_limit_h_min -9
_diffrn_reflns_limit_k_max 10
_diffrn_reflns_limit_k_min -10
_diffrn_reflns_limit_l_max 35
_diffrn_reflns_limit_l_min -35
_diffrn_reflns_number 14293
_diffrn_reflns_point_group_measured_fraction_full 0.991
_diffrn_reflns_point_group_measured_fraction_max 0.979
_diffrn_reflns_theta_full 26.000
_diffrn_reflns_theta_max 27.502
_diffrn_reflns_theta_min 1.492
_diffrn_source 'Rotating Anode'
_diffrn_source_current 24.0000
_diffrn_source_power 1.2000
_diffrn_source_voltage 50.0000
_exptl_absorpt_coefficient_mu 0.216
_exptl_absorpt_correction_T_max 1.0000
_exptl_absorpt_correction_T_min 0.7654
_exptl_absorpt_correction_type multi-scan
_exptl_absorpt_process_details 'CrystalClear (Rigaku Inc., 2007)'
_exptl_crystal_colour Colorless
_exptl_crystal_density_diffrn 1.448
_exptl_crystal_description plate
_exptl_crystal_F_000 808
_exptl_crystal_size_max 0.57
_exptl_crystal_size_mid 0.16
_exptl_crystal_size_min 0.04
_refine_diff_density_max 0.316
_refine_diff_density_min -0.181
_refine_diff_density_rms 0.055
_refine_ls_abs_structure_details
;
 Flack x determined using 1442 quotients [(I+)-(I-)]/[(I+)+(I-)]
 (Parsons, Flack and Wagner, Acta Cryst. B69 (2013) 249-259).
;
_refine_ls_abs_structure_Flack 0.00(4)
_refine_ls_extinction_method none
_refine_ls_goodness_of_fit_ref 1.018
_refine_ls_hydrogen_treatment constr
_refine_ls_matrix_type full
_refine_ls_number_parameters 245
_refine_ls_number_reflns 3967
_refine_ls_number_restraints 0
_refine_ls_restrained_S_all 1.018
_refine_ls_R_factor_all 0.0418
_refine_ls_R_factor_gt 0.0405
_refine_ls_shift/su_max 0.001
_refine_ls_shift/su_mean 0.000
_refine_ls_structure_factor_coef Fsqd
_refine_ls_weighting_details 'w=1/[\s^2^(Fo^2^)+(0.1000P)^2^] where P=(Fo^2^+2Fc^2^)/3'
_refine_ls_weighting_scheme calc
_refine_ls_wR_factor_gt 0.1247
_refine_ls_wR_factor_ref 0.1262
_reflns_Friedel_coverage 0.696
_reflns_Friedel_fraction_full 0.979
_reflns_Friedel_fraction_max 0.953
_reflns_number_gt 3862
_reflns_number_total 3967
_reflns_threshold_expression 'I > 2\s(I)'
_cod_data_source_file ol5b02817_si_008.cif
_cod_data_source_block mx3984
_cod_database_code 1555409
_shelx_space_group_comment
;
The symmetry employed for this shelxl refinement is uniquely defined
by the following loop, which should always be used as a source of
symmetry information in preference to the above space-group names.
They are only intended as comments.
;
_diffrn_number_total 2367
_olex2_refinement_description
;
1. Fixed Uiso
 At 1.2 times of:
  All C(H) groups, All C(H,H) groups
 At 1.5 times of:
  All C(H,H,H) groups
2.a Ternary CH refined with riding coordinates:
 C2(H2)
2.b Secondary CH2 refined with riding coordinates:
 C9(H9A,H9B), C11(H11A,H11B)
2.c Aromatic/amide H refined with riding coordinates:
 C4(H4), C5(H5), C6(H6), C7(H7), C12(H12), C15(H15), C16(H16), C18(H18),
 C19(H19)
2.d X=CH2 refined with riding coordinates:
 C13(H13A,H13B)
2.e Idealised Me refined as rotating group:
 C20(H20A,H20B,H20C)
;
_shelx_shelxl_version_number 2014/7
_olex2_submission_special_instructions 'No special instructions were received'

loop_
_space_group_symop_operation_xyz
'x, y, z'
'-x+1/2, -y, z+1/2'
'-x, y+1/2, -z+1/2'
'x+1/2, -y+1/2, -z'

loop_
_atom_site_label
_atom_site_type_symbol
_atom_site_fract_x
_atom_site_fract_y
_atom_site_fract_z
_atom_site_U_iso_or_equiv
_atom_site_adp_type
_atom_site_occupancy
_atom_site_site_symmetry_order
_atom_site_calc_flag
_atom_site_refinement_flags_posn
S1 S 0.80202(8) 0.36425(7) 0.36728(2) 0.02397(19) Uani 1 1 d .
O1 O 0.4033(3) 0.4739(2) 0.35503(7) 0.0351(5) Uani 1 1 d .
O2 O 0.4361(3) 0.1994(3) 0.44734(7) 0.0339(5) Uani 1 1 d .
O3 O 0.7208(3) 0.1980(3) 0.46360(7) 0.0367(5) Uani 1 1 d .
O4 O 0.9245(3) 0.2381(2) 0.37309(7) 0.0327(5) Uani 1 1 d .
O5 O 0.7590(3) 0.4219(2) 0.31956(7) 0.0334(5) Uani 1 1 d .
N1 N 0.6116(3) 0.3013(3) 0.39075(7) 0.0240(4) Uani 1 1 d .
C1 C 0.4427(3) 0.3114(3) 0.36700(10) 0.0248(5) Uani 1 1 d .
C2 C 0.4261(4) 0.2139(3) 0.31835(9) 0.0254(5) Uani 1 1 d .
H2 H 0.5423 0.2033 0.3041 0.030 Uiso 1 1 calc R
C3 C 0.3246(3) 0.3274(3) 0.28713(9) 0.0249(5) Uani 1 1 d .
C4 C 0.2405(4) 0.3069(4) 0.24285(10) 0.0305(6) Uani 1 1 d .
H4 H 0.2425 0.2090 0.2270 0.037 Uiso 1 1 calc R
C5 C 0.1530(4) 0.4353(4) 0.22249(10) 0.0348(6) Uani 1 1 d .
H5 H 0.0953 0.4227 0.1928 0.042 Uiso 1 1 calc R
C6 C 0.1502(4) 0.5813(4) 0.24561(10) 0.0356(7) Uani 1 1 d .
H6 H 0.0918 0.6659 0.2311 0.043 Uiso 1 1 calc R
C7 C 0.2341(4) 0.6036(3) 0.29052(11) 0.0335(6) Uani 1 1 d .
H7 H 0.2326 0.7013 0.3065 0.040 Uiso 1 1 calc R
C8 C 0.3190(4) 0.4744(3) 0.31009(9) 0.0282(6) Uani 1 1 d .
C9 C 0.3258(4) 0.2637(4) 0.41042(11) 0.0332(6) Uani 1 1 d .
H9A H 0.2643 0.3559 0.4229 0.040 Uiso 1 1 calc R
H9B H 0.2412 0.1851 0.4001 0.040 Uiso 1 1 calc R
C10 C 0.6028(4) 0.2296(3) 0.43691(9) 0.0265(5) Uani 1 1 d .
C11 C 0.3467(4) 0.0476(3) 0.32207(10) 0.0311(6) Uani 1 1 d .
H11A H 0.2283 0.0570 0.3339 0.037 Uiso 1 1 calc R
H11B H 0.3424 0.0009 0.2896 0.037 Uiso 1 1 calc R
C12 C 0.4452(4) -0.0614(3) 0.35544(10) 0.0319(6) Uani 1 1 d .
H12 H 0.5643 -0.0690 0.3504 0.038 Uiso 1 1 calc R
C13 C 0.3807(5) -0.1459(4) 0.39064(11) 0.0418(7) Uani 1 1 d .
H13A H 0.2623 -0.1422 0.3971 0.050 Uiso 1 1 calc R
H13B H 0.4528 -0.2103 0.4094 0.050 Uiso 1 1 calc R
C14 C 0.8630(3) 0.5248(3) 0.40456(8) 0.0228(5) Uani 1 1 d .
C15 C 0.8174(4) 0.6777(3) 0.39068(9) 0.0281(5) Uani 1 1 d .
H15 H 0.7525 0.6944 0.3624 0.034 Uiso 1 1 calc R
C16 C 0.8693(4) 0.8055(3) 0.41922(10) 0.0288(6) Uani 1 1 d .
H16 H 0.8383 0.9080 0.4099 0.035 Uiso 1 1 calc R
C17 C 0.9671(4) 0.7828(3) 0.46155(9) 0.0262(5) Uani 1 1 d .
C18 C 1.0102(4) 0.6276(3) 0.47507(9) 0.0267(5) Uani 1 1 d .
H18 H 1.0749 0.6107 0.5034 0.032 Uiso 1 1 calc R
C19 C 0.9587(3) 0.4977(3) 0.44712(9) 0.0241(5) Uani 1 1 d .
H19 H 0.9874 0.3949 0.4566 0.029 Uiso 1 1 calc R
C20 C 1.0259(4) 0.9218(4) 0.49182(11) 0.0368(7) Uani 1 1 d .
H20A H 0.9729 1.0173 0.4797 0.055 Uiso 1 1 calc GR
H20B H 1.1499 0.9313 0.4898 0.055 Uiso 1 1 calc GR
H20C H 0.9924 0.9056 0.5253 0.055 Uiso 1 1 calc GR

loop_
_atom_site_aniso_label
_atom_site_aniso_U_11
_atom_site_aniso_U_22
_atom_site_aniso_U_33
_atom_site_aniso_U_23
_atom_site_aniso_U_13
_atom_site_aniso_U_12
S1 0.0233(3) 0.0274(3) 0.0212(3) -0.0035(2) -0.0007(2) -0.0014(3)
O1 0.0433(12) 0.0223(9) 0.0397(11) -0.0063(8) -0.0176(9) 0.0072(9)
O2 0.0323(11) 0.0431(11) 0.0263(9) -0.0006(8) 0.0060(8) -0.0071(10)
O3 0.0403(13) 0.0408(11) 0.0290(9) 0.0080(8) -0.0110(9) -0.0044(10)
O4 0.0276(10) 0.0342(10) 0.0362(10) -0.0098(8) -0.0004(8) 0.0045(9)
O5 0.0430(11) 0.0378(11) 0.0193(8) -0.0003(7) -0.0021(8) -0.0096(10)
N1 0.0226(10) 0.0264(10) 0.0231(10) 0.0025(8) -0.0034(8) 0.0001(9)
C1 0.0221(12) 0.0235(11) 0.0289(12) -0.0029(9) -0.0054(10) 0.0022(10)
C2 0.0245(13) 0.0249(12) 0.0267(12) -0.0039(9) -0.0054(10) 0.0013(11)
C3 0.0202(12) 0.0247(12) 0.0299(12) 0.0006(9) -0.0020(10) 0.0016(10)
C4 0.0335(14) 0.0332(13) 0.0249(12) 0.0006(10) 0.0003(10) 0.0002(13)
C5 0.0332(15) 0.0444(16) 0.0266(12) 0.0053(11) -0.0050(11) 0.0019(14)
C6 0.0341(16) 0.0380(15) 0.0347(13) 0.0084(11) -0.0010(12) 0.0060(14)
C7 0.0350(15) 0.0262(13) 0.0393(15) 0.0014(10) -0.0061(11) 0.0044(12)
C8 0.0259(13) 0.0276(13) 0.0311(12) -0.0009(9) -0.0073(10) 0.0014(12)
C9 0.0238(13) 0.0386(15) 0.0373(14) -0.0090(11) 0.0029(11) 0.0023(13)
C10 0.0315(14) 0.0245(12) 0.0236(11) -0.0027(9) 0.0004(10) -0.0017(11)
C11 0.0353(15) 0.0256(12) 0.0325(12) -0.0020(10) -0.0078(11) -0.0019(12)
C12 0.0354(15) 0.0271(13) 0.0333(14) -0.0024(10) -0.0020(11) 0.0049(13)
C13 0.0456(18) 0.0397(16) 0.0402(15) 0.0058(13) -0.0021(13) 0.0036(16)
C14 0.0210(11) 0.0249(12) 0.0224(11) -0.0019(9) -0.0005(9) -0.0004(10)
C15 0.0306(13) 0.0305(13) 0.0233(11) 0.0014(9) -0.0045(11) 0.0004(12)
C16 0.0313(14) 0.0259(12) 0.0291(12) 0.0014(10) -0.0036(10) 0.0009(12)
C17 0.0224(12) 0.0296(13) 0.0266(12) -0.0050(10) 0.0000(10) -0.0005(11)
C18 0.0243(12) 0.0318(13) 0.0240(11) -0.0019(10) -0.0037(9) 0.0000(12)
C19 0.0215(12) 0.0248(12) 0.0259(11) 0.0001(9) -0.0005(9) 0.0038(11)
C20 0.0391(16) 0.0336(14) 0.0376(14) -0.0089(12) -0.0109(12) 0.0010(14)

loop_
_atom_type_symbol
_atom_type_description
_atom_type_scat_dispersion_real
_atom_type_scat_dispersion_imag
_atom_type_scat_source
C C 0.0033 0.0016 'International Tables Vol C Tables 4.2.6.8 and 6.1.1.4'
H H 0.0000 0.0000 'International Tables Vol C Tables 4.2.6.8 and 6.1.1.4'
N N 0.0061 0.0033 'International Tables Vol C Tables 4.2.6.8 and 6.1.1.4'
O O 0.0106 0.0060 'International Tables Vol C Tables 4.2.6.8 and 6.1.1.4'
S S 0.1246 0.1234 'International Tables Vol C Tables 4.2.6.8 and 6.1.1.4'

loop_
_geom_angle_atom_site_label_1
_geom_angle_atom_site_label_2
_geom_angle_atom_site_label_3
_geom_angle
O4 S1 N1 107.39(12)
O4 S1 C14 109.32(12)
O5 S1 O4 120.42(13)
O5 S1 N1 104.53(12)
O5 S1 C14 109.24(12)
N1 S1 C14 104.73(11)
C8 O1 C1 107.59(19)
C10 O2 C9 110.5(2)
C1 N1 S1 126.15(17)
C10 N1 S1 121.31(19)
C10 N1 C1 112.5(2)
O1 C1 N1 110.2(2)
O1 C1 C2 106.8(2)
O1 C1 C9 107.4(2)
N1 C1 C2 114.9(2)
N1 C1 C9 99.5(2)
C9 C1 C2 117.9(2)
C1 C2 H2 108.0
C3 C2 C1 101.0(2)
C3 C2 H2 108.0
C3 C2 C11 114.3(2)
C11 C2 C1 117.1(2)
C11 C2 H2 108.0
C4 C3 C2 131.4(2)
C4 C3 C8 119.5(2)
C8 C3 C2 109.1(2)
C3 C4 H4 120.7
C3 C4 C5 118.7(3)
C5 C4 H4 120.7
C4 C5 H5 119.5
C6 C5 C4 121.1(3)
C6 C5 H5 119.5
C5 C6 H6 119.6
C5 C6 C7 120.8(3)
C7 C6 H6 119.6
C6 C7 H7 121.5
C8 C7 C6 117.0(3)
C8 C7 H7 121.5
C3 C8 O1 112.5(2)
C7 C8 O1 124.6(2)
C7 C8 C3 122.9(2)
O2 C9 C1 107.1(2)
O2 C9 H9A 110.3
O2 C9 H9B 110.3
C1 C9 H9A 110.3
C1 C9 H9B 110.3
H9A C9 H9B 108.5
O2 C10 N1 108.6(2)
O3 C10 O2 123.9(3)
O3 C10 N1 127.5(3)
C2 C11 H11A 108.9
C2 C11 H11B 108.9
H11A C11 H11B 107.7
C12 C11 C2 113.4(2)
C12 C11 H11A 108.9
C12 C11 H11B 108.9
C11 C12 H12 116.8
C13 C12 C11 126.4(3)
C13 C12 H12 116.8
C12 C13 H13A 120.0
C12 C13 H13B 120.0
H13A C13 H13B 120.0
C15 C14 S1 119.20(18)
C15 C14 C19 120.9(2)
C19 C14 S1 119.9(2)
C14 C15 H15 120.2
C14 C15 C16 119.5(2)
C16 C15 H15 120.2
C15 C16 H16 119.5
C15 C16 C17 121.0(3)
C17 C16 H16 119.5
C16 C17 C18 118.4(2)
C16 C17 C20 120.8(3)
C18 C17 C20 120.7(2)
C17 C18 H18 119.3
C19 C18 C17 121.4(2)
C19 C18 H18 119.3
C14 C19 H19 120.7
C18 C19 C14 118.7(2)
C18 C19 H19 120.7
C17 C20 H20A 109.5
C17 C20 H20B 109.5
C17 C20 H20C 109.5
H20A C20 H20B 109.5
H20A C20 H20C 109.5
H20B C20 H20C 109.5

loop_
_geom_bond_atom_site_label_1
_geom_bond_atom_site_label_2
_geom_bond_distance
S1 O4 1.429(2)
S1 O5 1.4284(19)
S1 N1 1.686(2)
S1 C14 1.755(2)
O1 C1 1.438(3)
O1 C8 1.388(3)
O2 C9 1.424(4)
O2 C10 1.339(3)
O3 C10 1.194(3)
N1 C1 1.455(3)
N1 C10 1.398(3)
C1 C2 1.566(3)
C1 C9 1.541(4)
C2 H2 0.9800
C2 C3 1.500(3)
C2 C11 1.530(4)
C3 C4 1.382(4)
C3 C8 1.387(4)
C4 H4 0.9300
C4 C5 1.390(4)
C5 H5 0.9300
C5 C6 1.381(5)
C6 H6 0.9300
C6 C7 1.398(4)
C7 H7 0.9300
C7 C8 1.376(4)
C9 H9A 0.9700
C9 H9B 0.9700
C11 H11A 0.9700
C11 H11B 0.9700
C11 C12 1.499(4)
C12 H12 0.9300
C12 C13 1.294(4)
C13 H13A 0.9300
C13 H13B 0.9300
C14 C15 1.386(4)
C14 C19 1.394(3)
C15 H15 0.9300
C15 C16 1.387(4)
C16 H16 0.9300
C16 C17 1.392(4)
C17 C18 1.397(4)
C17 C20 1.501(4)
C18 H18 0.9300
C18 C19 1.390(4)
C19 H19 0.9300
C20 H20A 0.9600
C20 H20B 0.9600
C20 H20C 0.9600

loop_
_geom_torsion_atom_site_label_1
_geom_torsion_atom_site_label_2
_geom_torsion_atom_site_label_3
_geom_torsion_atom_site_label_4
_geom_torsion
S1 N1 C1 O1 -57.7(3)
S1 N1 C1 C2 62.9(3)
S1 N1 C1 C9 -170.28(19)
S1 N1 C10 O2 176.76(18)
S1 N1 C10 O3 -3.5(4)
S1 C14 C15 C16 -178.2(2)
S1 C14 C19 C18 177.8(2)
O1 C1 C2 C3 -16.9(3)
O1 C1 C2 C11 -141.7(2)
O1 C1 C9 O2 -127.8(2)
O4 S1 N1 C1 -131.1(2)
O4 S1 N1 C10 48.1(2)
O4 S1 C14 C15 151.7(2)
O4 S1 C14 C19 -27.2(2)
O5 S1 N1 C1 -2.1(2)
O5 S1 N1 C10 177.1(2)
O5 S1 C14 C15 18.0(3)
O5 S1 C14 C19 -160.9(2)
N1 S1 C14 C15 -93.5(2)
N1 S1 C14 C19 87.6(2)
N1 C1 C2 C3 -139.3(2)
N1 C1 C2 C11 95.9(3)
N1 C1 C9 O2 -13.1(3)
C1 O1 C8 C3 -10.1(3)
C1 O1 C8 C7 168.0(3)
C1 N1 C10 O2 -3.9(3)
C1 N1 C10 O3 175.8(3)
C1 C2 C3 C4 -167.6(3)
C1 C2 C3 C8 11.2(3)
C1 C2 C11 C12 -59.3(3)
C2 C1 C9 O2 111.7(3)
C2 C3 C4 C5 179.0(3)
C2 C3 C8 O1 -1.5(3)
C2 C3 C8 C7 -179.6(3)
C2 C11 C12 C13 129.4(3)
C3 C2 C11 C12 -177.1(2)
C3 C4 C5 C6 0.4(5)
C4 C3 C8 O1 177.5(3)
C4 C3 C8 C7 -0.7(4)
C4 C5 C6 C7 -0.7(5)
C5 C6 C7 C8 0.3(5)
C6 C7 C8 O1 -177.6(3)
C6 C7 C8 C3 0.4(5)
C8 O1 C1 N1 142.3(2)
C8 O1 C1 C2 16.9(3)
C8 O1 C1 C9 -110.4(3)
C8 C3 C4 C5 0.3(4)
C9 O2 C10 O3 174.8(3)
C9 O2 C10 N1 -5.5(3)
C9 C1 C2 C3 103.9(2)
C9 C1 C2 C11 -20.8(3)
C10 O2 C9 C1 12.1(3)
C10 N1 C1 O1 123.0(2)
C10 N1 C1 C2 -116.4(2)
C10 N1 C1 C9 10.5(3)
C11 C2 C3 C4 -41.0(4)
C11 C2 C3 C8 137.8(2)
C14 S1 N1 C1 112.8(2)
C14 S1 N1 C10 -68.0(2)
C14 C15 C16 C17 0.3(4)
C15 C14 C19 C18 -1.0(4)
C15 C16 C17 C18 -0.8(4)
C15 C16 C17 C20 178.8(3)
C16 C17 C18 C19 0.4(4)
C17 C18 C19 C14 0.5(4)
C19 C14 C15 C16 0.7(4)
C20 C17 C18 C19 -179.2(3)
